data_7061053
loop_
_publ_author_name
'Naskar, Tilak'
'Pal, Nabhendu'
'Majumdar, Amit'

_publ_section_title
;
 Synthesis and redox reactions of binuclear zinc(ii)--thiolate complexes
 with elemental sulfur
;
_journal_issue 47
_journal_name_full 'New Journal of Chemistry'
_journal_page_first 22406
_journal_page_last 22416
_journal_paper_doi 10.1039/D1NJ03012D
_journal_volume 45
_journal_year 2021
_chemical_formula_moiety 'C50 H54 N10 O2 S Zn2, 2(Cl O4), C3 H7 N O, 1[C3H7NO]'
_chemical_formula_sum 'C56 H68 Cl2 N12 O12 S Zn2'
_chemical_formula_weight 1334.92
_space_group_crystal_system triclinic
_space_group_IT_number 2
_space_group_name_Hall '-P 1'
_space_group_name_H-M_alt 'P -1'
_atom_sites_solution_hydrogens geom
_atom_sites_solution_primary dual
_audit_creation_date 2021-09-28
_audit_creation_method
;
Olex2 1.2
(compiled 2018.05.29 svn.r3508 for OlexSys, GUI svn.r5506)
;
_audit_update_record
;
2021-11-05 deposited with the CCDC.	2021-11-05 downloaded from the CCDC.
;
_cell_angle_alpha 99.629(4)
_cell_angle_beta 101.399(4)
_cell_angle_gamma 115.316(4)
_cell_formula_units_Z 2
_cell_length_a 13.2634(16)
_cell_length_b 13.5038(16)
_cell_length_c 19.653(3)
_cell_measurement_reflns_used 13588
_cell_measurement_temperature 148(2)
_cell_measurement_theta_max 25.08
_cell_measurement_theta_min 2.36
_cell_volume 2990.6(7)
_computing_cell_refinement 'SAINT v8.38A (Bruker, 2016)'
_computing_data_collection 'APEX2 v2017.3-0 (Bruker-Axs,2016)'
_computing_data_reduction 'SAINT v8.38A (Bruker, 2016)'
_computing_molecular_graphics 'Olex2 (Dolomanov et al., 2009)'
_computing_publication_material 'Olex2 (Dolomanov et al., 2009)'
_computing_structure_refinement 'ShelXL (Sheldrick, 2015)'
_computing_structure_solution 'ShelXD (Sheldrick, 2015)'
_diffrn_ambient_temperature 148.07
_diffrn_measured_fraction_theta_full 0.988
_diffrn_measured_fraction_theta_max 0.988
_diffrn_measurement_device_type 'Bruker D8VENTURE with PHOTON II Detector'
_diffrn_measurement_method 'phi, omega and kappa scan'
_diffrn_radiation_probe x-ray
_diffrn_radiation_type MoK\a
_diffrn_radiation_wavelength 0.71073
_diffrn_reflns_av_R_equivalents 0.0730
_diffrn_reflns_av_unetI/netI 0.0881
_diffrn_reflns_Laue_measured_fraction_full 0.988
_diffrn_reflns_Laue_measured_fraction_max 0.988
_diffrn_reflns_limit_h_max 15
_diffrn_reflns_limit_h_min -15
_diffrn_reflns_limit_k_max 14
_diffrn_reflns_limit_k_min -16
_diffrn_reflns_limit_l_max 23
_diffrn_reflns_limit_l_min -23
_diffrn_reflns_number 26120
_diffrn_reflns_point_group_measured_fraction_full 0.988
_diffrn_reflns_point_group_measured_fraction_max 0.988
_diffrn_reflns_theta_full 25.092
_diffrn_reflns_theta_max 25.092
_diffrn_reflns_theta_min 2.205
_diffrn_source_type Micro-focus
_diffrn_standards_number 0
_exptl_absorpt_coefficient_mu 0.992
_exptl_absorpt_correction_T_max 0.7452
_exptl_absorpt_correction_T_min 0.3176
_exptl_absorpt_correction_type multi-scan
_exptl_absorpt_process_details
;
SADABS-2016/2 (Bruker,2016/2) was used for absorption correction.
wR2(int) was 0.1528 before and 0.0912 after correction.
The Ratio of minimum to maximum transmission is 0.4262.
The \l/2 correction factor is Not present.
;
_exptl_crystal_colour colorless
_exptl_crystal_density_diffrn 1.401
_exptl_crystal_density_method 'not measured'
_exptl_crystal_description block
_exptl_crystal_F_000 1308
_exptl_crystal_size_max 0.22
_exptl_crystal_size_mid 0.2
_exptl_crystal_size_min 0.18
_refine_diff_density_max 0.743
_refine_diff_density_min -0.678
_refine_diff_density_rms 0.092
_refine_ls_extinction_method none
_refine_ls_goodness_of_fit_ref 1.093
_refine_ls_hydrogen_treatment constr
_refine_ls_matrix_type full
_refine_ls_number_parameters 733
_refine_ls_number_reflns 10507
_refine_ls_number_restraints 7
_refine_ls_restrained_S_all 1.093
_refine_ls_R_factor_all 0.0643
_refine_ls_R_factor_gt 0.0550
_refine_ls_shift/su_max 0.001
_refine_ls_shift/su_mean 0.000
_refine_ls_structure_factor_coef Fsqd
_refine_ls_weighting_details 'w=1/[\s^2^(Fo^2^)+(0.0690P)^2^+0.3933P] where P=(Fo^2^+2Fc^2^)/3'
_refine_ls_weighting_scheme calc
_refine_ls_wR_factor_gt 0.1402
_refine_ls_wR_factor_ref 0.1470
_reflns_Friedel_coverage 0.000
_reflns_number_gt 8665
_reflns_number_total 10507
_reflns_threshold_expression 'I > 2\s(I)'
_cod_data_source_file d1nj03012d2.cif
_cod_data_source_block Zn2SCOPh
_cod_depositor_comments 'Adding full bibliography for 7061049--7061056.cif.'
_cod_original_cell_volume 2990.5(7)
_cod_original_sg_symbol_H-M P-1
_cod_database_code 7061053
_shelx_shelxl_version_number 2018/3
_shelx_space_group_comment
;
The symmetry employed for this shelxl refinement is uniquely defined
by the following loop, which should always be used as a source of
symmetry information in preference to the above space-group names.
They are only intended as comments.
;
_shelx_estimated_absorpt_t_max 0.842
_shelx_estimated_absorpt_t_min 0.811
_olex2_refinement_description
;
1. Fixed Uiso
 At 1.2 times of:
  All C(H) groups, All C(H,H) groups
 At 1.5 times of:
  All C(H,H,H) groups
2. Restrained distances
 N11-C51A \\sim N11-C51B \\sim N11-C52A \\sim N11-C52B
 with sigma of 0.02
 N11-C53B \\sim N11-C53A
 with sigma of 0.02
3. Uiso/Uaniso restraints and constraints
Uanis(C53A) = Uanis(C53B)
Uanis(C51A) = Uanis(C51B) = Uanis(C52A) = Uanis(C52B)
4. Others
 Sof(C51B)=Sof(H51D)=Sof(H51E)=Sof(H51F)=Sof(C52B)=Sof(H52D)=Sof(H52E)=
 Sof(H52F)=Sof(C53B)=Sof(H53B)=1-FVAR(1)
 Sof(C51A)=Sof(H51A)=Sof(H51B)=Sof(H51C)=Sof(C52A)=Sof(H52A)=Sof(H52B)=
 Sof(H52C)=Sof(C53A)=Sof(H53A)=FVAR(1)
5.a Ternary CH refined with riding coordinates:
 C1(H1)
5.b Secondary CH2 refined with riding coordinates:
 C2(H2A,H2B), C3(H3A,H3B), C11(H11A,H11B), C13(H13A,H13B), C21(H21A,H21B),
 C23(H23A,H23B), C24(H24A,H24B), C32(H32A,H32B), C34(H34A,H34B), C42(H42A,H42B)
5.c Aromatic/amide H refined with riding coordinates:
 C6(H6), C7(H7), C8(H8), C9(H9), C16(H16), C17(H17), C18(H18), C19(H19),
 C27(H27), C28(H28), C29(H29), C30(H30), C37(H37), C38(H38), C39(H39), C40(H40),
  C46(H46), C47(H47), C48(H48), C49(H49), C50(H50), C53A(H53A), C53B(H53B)
5.d Idealised Me refined as rotating group:
 C12(H12A,H12B,H12C), C22(H22A,H22B,H22C), C33(H33A,H33B,H33C), C43(H43A,H43B,
 H43C), C51A(H51A,H51B,H51C), C51B(H51D,H51E,H51F), C52A(H52A,H52B,H52C),
 C52B(H52D,H52E,H52F)
;
_olex2_submission_special_instructions 'No special instructions were received'

loop_
_space_group_symop_operation_xyz
'x, y, z'
'-x, -y, -z'

loop_
_atom_site_label
_atom_site_type_symbol
_atom_site_fract_x
_atom_site_fract_y
_atom_site_fract_z
_atom_site_U_iso_or_equiv
_atom_site_adp_type
_atom_site_occupancy
_atom_site_site_symmetry_order
_atom_site_calc_flag
_atom_site_refinement_flags_posn
_atom_site_refinement_flags_adp
_atom_site_refinement_flags_occupancy
_atom_site_disorder_assembly
_atom_site_disorder_group
Zn1 Zn 0.38837(3) 0.53560(3) 0.79111(2) 0.02157(12) Uani 1 1 d . . . . .
Zn2 Zn 0.24384(3) 0.32632(3) 0.62303(2) 0.02192(12) Uani 1 1 d . . . . .
S1 S 0.52662(8) 0.46835(7) 0.77946(5) 0.0339(2) Uani 1 1 d . . . . .
O1 O 0.25983(19) 0.44869(17) 0.69974(11) 0.0242(5) Uani 1 1 d . . . . .
O2 O 0.3750(2) 0.29537(19) 0.66590(12) 0.0340(6) Uani 1 1 d . . . . .
N1 N 0.2650(2) 0.6158(2) 0.80856(13) 0.0238(6) Uani 1 1 d . . . . .
N2 N 0.4888(2) 0.7073(2) 0.80055(13) 0.0247(6) Uani 1 1 d . . . . .
N3 N 0.4971(3) 0.8679(2) 0.77915(15) 0.0317(6) Uani 1 1 d . . . . .
N4 N 0.3445(2) 0.4910(2) 0.87988(13) 0.0255(6) Uani 1 1 d . . . . .
N5 N 0.2616(2) 0.5024(2) 0.96728(13) 0.0282(6) Uani 1 1 d . . . . .
N6 N 0.0887(2) 0.3446(2) 0.56611(13) 0.0222(6) Uani 1 1 d . . . . .
N7 N 0.2780(2) 0.3540(2) 0.52930(13) 0.0226(6) Uani 1 1 d . . . . .
N8 N 0.2601(2) 0.4325(2) 0.43981(13) 0.0242(6) Uani 1 1 d . . . . .
N9 N 0.1104(2) 0.1689(2) 0.60693(14) 0.0256(6) Uani 1 1 d . . . . .
N10 N -0.0778(2) 0.0406(2) 0.55811(14) 0.0288(6) Uani 1 1 d . . . . .
C1 C 0.1786(3) 0.4905(3) 0.68460(16) 0.0246(7) Uani 1 1 d . . . . .
H1 H 0.213022 0.557430 0.665293 0.029 Uiso 1 1 calc R . . . .
C2 C 0.1540(3) 0.5286(3) 0.75409(16) 0.0257(7) Uani 1 1 d . . . . .
H2A H 0.099914 0.560798 0.744298 0.031 Uiso 1 1 calc R . . . .
H2B H 0.116505 0.462308 0.772554 0.031 Uiso 1 1 calc R . . . .
C3 C 0.3099(3) 0.7282(3) 0.79349(17) 0.0276(7) Uani 1 1 d . . . . .
H3A H 0.307088 0.784282 0.831535 0.033 Uiso 1 1 calc R . . . .
H3B H 0.260213 0.721385 0.746332 0.033 Uiso 1 1 calc R . . . .
C4 C 0.4322(3) 0.7681(3) 0.79182(16) 0.0264(7) Uani 1 1 d . . . . .
C5 C 0.5988(3) 0.7730(3) 0.79305(17) 0.0286(7) Uani 1 1 d . . . . .
C6 C 0.6954(3) 0.7555(3) 0.79873(18) 0.0328(8) Uani 1 1 d . . . . .
H6 H 0.695744 0.690872 0.811661 0.039 Uiso 1 1 calc R . . . .
C7 C 0.7913(3) 0.8353(3) 0.7849(2) 0.0421(9) Uani 1 1 d . . . . .
H7 H 0.858184 0.824618 0.787977 0.051 Uiso 1 1 calc R . . . .
C8 C 0.7921(4) 0.9307(3) 0.7666(2) 0.0451(10) Uani 1 1 d . . . . .
H8 H 0.858895 0.982434 0.756319 0.054 Uiso 1 1 calc R . . . .
C9 C 0.6998(3) 0.9523(3) 0.7630(2) 0.0414(9) Uani 1 1 d . . . . .
H9 H 0.701011 1.017971 0.751026 0.050 Uiso 1 1 calc R . . . .
C10 C 0.6041(3) 0.8732(3) 0.77786(17) 0.0321(8) Uani 1 1 d . . . . .
C11 C 0.4605(4) 0.9520(3) 0.7641(2) 0.0407(9) Uani 1 1 d . . . . .
H11A H 0.375771 0.920125 0.758112 0.049 Uiso 1 1 calc R . . . .
H11B H 0.473092 0.966364 0.717899 0.049 Uiso 1 1 calc R . . . .
C12 C 0.5267(4) 1.0647(3) 0.8237(2) 0.0503(10) Uani 1 1 d . . . . .
H12A H 0.499734 1.118104 0.810671 0.075 Uiso 1 1 calc GR . . . .
H12B H 0.610680 1.097062 0.829600 0.075 Uiso 1 1 calc GR . . . .
H12C H 0.512372 1.051480 0.869231 0.075 Uiso 1 1 calc GR . . . .
C13 C 0.2608(3) 0.6236(3) 0.88334(16) 0.0295(7) Uani 1 1 d . . . . .
H13A H 0.182026 0.609613 0.885470 0.035 Uiso 1 1 calc R . . . .
H13B H 0.318509 0.701176 0.915106 0.035 Uiso 1 1 calc R . . . .
C14 C 0.2877(3) 0.5373(3) 0.90900(16) 0.0243(7) Uani 1 1 d . . . . .
C15 C 0.3599(3) 0.4215(3) 0.92244(16) 0.0263(7) Uani 1 1 d . . . . .
C16 C 0.4125(3) 0.3522(3) 0.91659(18) 0.0331(8) Uani 1 1 d . . . . .
H16 H 0.446753 0.345788 0.879074 0.040 Uiso 1 1 calc R . . . .
C17 C 0.4130(3) 0.2928(3) 0.9678(2) 0.0394(9) Uani 1 1 d . . . . .
H17 H 0.448158 0.244575 0.965166 0.047 Uiso 1 1 calc R . . . .
C18 C 0.3626(3) 0.3025(3) 1.02310(19) 0.0401(9) Uani 1 1 d . . . . .
H18 H 0.365092 0.260851 1.057316 0.048 Uiso 1 1 calc R . . . .
C19 C 0.3098(3) 0.3700(3) 1.02958(18) 0.0364(8) Uani 1 1 d . . . . .
H19 H 0.275931 0.376279 1.067308 0.044 Uiso 1 1 calc R . . . .
C20 C 0.3086(3) 0.4292(3) 0.97758(17) 0.0288(7) Uani 1 1 d . . . . .
C21 C 0.1990(3) 0.5362(3) 1.01170(18) 0.0371(9) Uani 1 1 d . . . . .
H21A H 0.161232 0.475195 1.034180 0.044 Uiso 1 1 calc R . . . .
H21B H 0.136630 0.544762 0.980418 0.044 Uiso 1 1 calc R . . . .
C22 C 0.2796(4) 0.6472(3) 1.0705(2) 0.0515(11) Uani 1 1 d . . . . .
H22A H 0.314437 0.708487 1.048336 0.077 Uiso 1 1 calc GR . . . .
H22B H 0.341776 0.639161 1.101360 0.077 Uiso 1 1 calc GR . . . .
H22C H 0.234961 0.665856 1.099768 0.077 Uiso 1 1 calc GR . . . .
C23 C 0.0638(3) 0.3979(3) 0.62833(15) 0.0222(6) Uani 1 1 d . . . . .
H23A H 0.020600 0.338866 0.650596 0.027 Uiso 1 1 calc R . . . .
H23B H 0.014300 0.432079 0.611458 0.027 Uiso 1 1 calc R . . . .
C24 C 0.1269(3) 0.4177(3) 0.51867(16) 0.0250(7) Uani 1 1 d . . . . .
H24A H 0.156817 0.498735 0.544954 0.030 Uiso 1 1 calc R . . . .
H24B H 0.060329 0.395853 0.475645 0.030 Uiso 1 1 calc R . . . .
C25 C 0.2227(3) 0.4017(3) 0.49568(16) 0.0234(7) Uani 1 1 d . . . . .
C26 C 0.3568(3) 0.3513(3) 0.49252(16) 0.0239(7) Uani 1 1 d . . . . .
C27 C 0.4350(3) 0.3080(3) 0.50285(17) 0.0269(7) Uani 1 1 d . . . . .
H27 H 0.443652 0.275073 0.541286 0.032 Uiso 1 1 calc R . . . .
C28 C 0.4997(3) 0.3147(3) 0.45492(18) 0.0327(8) Uani 1 1 d . . . . .
H28 H 0.554070 0.286073 0.460704 0.039 Uiso 1 1 calc R . . . .
C29 C 0.4870(3) 0.3626(3) 0.39831(18) 0.0332(8) Uani 1 1 d . . . . .
H29 H 0.532424 0.364828 0.366221 0.040 Uiso 1 1 calc R . . . .
C30 C 0.4110(3) 0.4067(3) 0.38736(18) 0.0320(8) Uani 1 1 d . . . . .
H30 H 0.403743 0.440447 0.349201 0.038 Uiso 1 1 calc R . . . .
C31 C 0.3449(3) 0.3992(3) 0.43534(17) 0.0258(7) Uani 1 1 d . . . . .
C32 C 0.2281(3) 0.4999(3) 0.39685(17) 0.0314(8) Uani 1 1 d . . . . .
H32A H 0.297938 0.552035 0.385487 0.038 Uiso 1 1 calc R . . . .
H32B H 0.203743 0.547538 0.426341 0.038 Uiso 1 1 calc R . . . .
C33 C 0.1315(3) 0.4281(3) 0.32763(19) 0.0385(9) Uani 1 1 d . . . . .
H33A H 0.155190 0.381309 0.297802 0.058 Uiso 1 1 calc GR . . . .
H33B H 0.114942 0.477659 0.301320 0.058 Uiso 1 1 calc GR . . . .
H33C H 0.061011 0.378188 0.338454 0.058 Uiso 1 1 calc GR . . . .
C34 C -0.0065(3) 0.2283(3) 0.52643(17) 0.0272(7) Uani 1 1 d . . . . .
H34A H -0.004777 0.208632 0.475979 0.033 Uiso 1 1 calc R . . . .
H34B H -0.083058 0.224639 0.525089 0.033 Uiso 1 1 calc R . . . .
C35 C 0.0086(3) 0.1453(3) 0.56340(16) 0.0256(7) Uani 1 1 d . . . . .
C36 C 0.0898(3) 0.0736(3) 0.63307(17) 0.0286(7) Uani 1 1 d . . . . .
C37 C 0.1663(4) 0.0543(3) 0.68179(19) 0.0365(8) Uani 1 1 d . . . . .
H37 H 0.247072 0.108111 0.701691 0.044 Uiso 1 1 calc R . . . .
C38 C 0.1188(4) -0.0472(3) 0.6997(2) 0.0447(10) Uani 1 1 d . . . . .
H38 H 0.168393 -0.064993 0.731422 0.054 Uiso 1 1 calc R . . . .
C39 C -0.0013(4) -0.1244(3) 0.6720(2) 0.0462(10) Uani 1 1 d . . . . .
H39 H -0.031641 -0.191243 0.687650 0.055 Uiso 1 1 calc R . . . .
C40 C -0.0757(4) -0.1065(3) 0.6233(2) 0.0406(9) Uani 1 1 d . . . . .
H40 H -0.156415 -0.160620 0.603582 0.049 Uiso 1 1 calc R . . . .
C41 C -0.0284(3) -0.0054(3) 0.60377(17) 0.0301(8) Uani 1 1 d . . . . .
C42 C -0.1994(3) -0.0150(3) 0.51208(19) 0.0341(8) Uani 1 1 d . . . . .
H42A H -0.228000 -0.098325 0.495324 0.041 Uiso 1 1 calc R . . . .
H42B H -0.202522 0.013451 0.468850 0.041 Uiso 1 1 calc R . . . .
C43 C -0.2797(3) 0.0063(3) 0.5506(2) 0.0471(10) Uani 1 1 d . . . . .
H43A H -0.359938 -0.033811 0.517773 0.071 Uiso 1 1 calc GR . . . .
H43B H -0.253851 0.088470 0.565611 0.071 Uiso 1 1 calc GR . . . .
H43C H -0.277359 -0.021955 0.593398 0.071 Uiso 1 1 calc GR . . . .
C44 C 0.4740(3) 0.3472(3) 0.71145(17) 0.0251(7) Uani 1 1 d . . . . .
C45 C 0.5535(3) 0.2967(3) 0.70451(16) 0.0252(7) Uani 1 1 d . . . . .
C46 C 0.6735(3) 0.3577(3) 0.74067(18) 0.0314(8) Uani 1 1 d . . . . .
H46 H 0.706775 0.432444 0.772364 0.038 Uiso 1 1 calc R . . . .
C47 C 0.7436(3) 0.3078(3) 0.72980(19) 0.0366(8) Uani 1 1 d . . . . .
H47 H 0.825426 0.349807 0.753767 0.044 Uiso 1 1 calc R . . . .
C48 C 0.6974(3) 0.1995(3) 0.68531(19) 0.0372(9) Uani 1 1 d . . . . .
H48 H 0.746702 0.166623 0.678940 0.045 Uiso 1 1 calc R . . . .
C49 C 0.5782(4) 0.1380(3) 0.6495(2) 0.0401(9) Uani 1 1 d . . . . .
H49 H 0.545881 0.062895 0.618473 0.048 Uiso 1 1 calc R . . . .
C50 C 0.5066(3) 0.1857(3) 0.65904(18) 0.0328(8) Uani 1 1 d . . . . .
H50 H 0.425023 0.143126 0.634597 0.039 Uiso 1 1 calc R . . . .
Cl03 Cl 0.24074(8) 0.75473(7) 0.58859(4) 0.0308(2) Uani 1 1 d . . . . .
O3 O 0.3321(2) 0.7374(2) 0.62832(13) 0.0397(6) Uani 1 1 d . . . . .
O4 O 0.2809(3) 0.8728(2) 0.59398(17) 0.0607(8) Uani 1 1 d . . . . .
O5 O 0.1468(3) 0.7162(3) 0.61897(17) 0.0642(9) Uani 1 1 d . . . . .
O6 O 0.2006(3) 0.6915(3) 0.51483(14) 0.0726(11) Uani 1 1 d . . . . .
Cl05 Cl 0.98528(8) 0.65370(8) 0.87863(5) 0.0422(2) Uani 1 1 d . . . . .
O7 O 1.0502(3) 0.7142(2) 0.83600(15) 0.0572(8) Uani 1 1 d . . . . .
O8 O 0.9608(3) 0.5367(2) 0.85661(17) 0.0651(9) Uani 1 1 d . . . . .
O9 O 1.0542(3) 0.7013(3) 0.95298(15) 0.0731(10) Uani 1 1 d . . . . .
O10 O 0.8777(3) 0.6555(4) 0.8674(2) 0.0964(14) Uani 1 1 d . . . . .
O0AA O -0.0325(3) 0.2381(3) 0.73438(17) 0.0668(9) Uani 1 1 d . . . . .
N11 N 0.0218(3) 0.2149(3) 0.84434(18) 0.0441(8) Uani 1 1 d D . . . .
C51A C -0.0495(7) 0.2604(6) 0.8734(4) 0.0753(14) Uani 0.749(4) 1 d D . P A 1
H51A H -0.130952 0.199883 0.858694 0.113 Uiso 0.749(4) 1 calc GR . P A 1
H51B H -0.045829 0.324053 0.854326 0.113 Uiso 0.749(4) 1 calc GR . P A 1
H51C H -0.019058 0.287373 0.926347 0.113 Uiso 0.749(4) 1 calc GR . P A 1
C51B C 0.003(2) 0.2085(18) 0.9134(8) 0.0753(14) Uani 0.251(4) 1 d D . P A 2
H51D H 0.017702 0.283293 0.941027 0.113 Uiso 0.251(4) 1 calc GR . P A 2
H51E H 0.056339 0.185993 0.940143 0.113 Uiso 0.251(4) 1 calc GR . P A 2
H51F H -0.078093 0.151676 0.905951 0.113 Uiso 0.251(4) 1 calc GR . P A 2
C52A C 0.0654(7) 0.1574(6) 0.8868(4) 0.0753(14) Uani 0.749(4) 1 d D . P A 1
H52A H 0.109707 0.207929 0.936080 0.113 Uiso 0.749(4) 1 calc GR . P A 1
H52B H 0.116707 0.136775 0.865014 0.113 Uiso 0.749(4) 1 calc GR . P A 1
H52C H -0.000290 0.087999 0.888369 0.113 Uiso 0.749(4) 1 calc GR . P A 1
C52B C 0.1011(17) 0.1730(17) 0.8254(11) 0.0753(14) Uani 0.251(4) 1 d D . P A 2
H52D H 0.174049 0.208943 0.865416 0.113 Uiso 0.251(4) 1 calc GR . P A 2
H52E H 0.118140 0.192252 0.781650 0.113 Uiso 0.251(4) 1 calc GR . P A 2
H52F H 0.063856 0.089918 0.816580 0.113 Uiso 0.251(4) 1 calc GR . P A 2
C53A C 0.0232(5) 0.2104(4) 0.7770(3) 0.0470(13) Uani 0.749(4) 1 d D . P A 1
H53A H 0.071744 0.183284 0.760232 0.056 Uiso 0.749(4) 1 calc R . P A 1
C53B C -0.0440(14) 0.2338(13) 0.7930(8) 0.0470(13) Uani 0.251(4) 1 d D . P A 2
H53B H -0.105742 0.244917 0.803813 0.056 Uiso 0.251(4) 1 calc R . P A 2

loop_
_atom_site_aniso_label
_atom_site_aniso_U_11
_atom_site_aniso_U_22
_atom_site_aniso_U_33
_atom_site_aniso_U_23
_atom_site_aniso_U_13
_atom_site_aniso_U_12
Zn1 0.0245(2) 0.0228(2) 0.0215(2) 0.00859(15) 0.00928(17) 0.01303(17)
Zn2 0.0248(2) 0.0236(2) 0.0213(2) 0.00837(15) 0.00850(17) 0.01361(17)
S1 0.0309(5) 0.0347(5) 0.0365(5) 0.0023(4) 0.0084(4) 0.0196(4)
O1 0.0272(13) 0.0256(11) 0.0246(11) 0.0064(9) 0.0092(10) 0.0164(10)
O2 0.0291(14) 0.0356(13) 0.0366(13) 0.0070(11) 0.0002(12) 0.0200(12)
N1 0.0278(16) 0.0234(13) 0.0233(14) 0.0088(11) 0.0097(12) 0.0133(12)
N2 0.0248(15) 0.0236(13) 0.0245(14) 0.0093(11) 0.0066(12) 0.0101(12)
N3 0.0323(17) 0.0251(14) 0.0335(16) 0.0136(12) 0.0039(13) 0.0105(13)
N4 0.0308(16) 0.0255(13) 0.0245(14) 0.0098(11) 0.0112(12) 0.0150(13)
N5 0.0306(17) 0.0322(15) 0.0219(14) 0.0083(12) 0.0116(12) 0.0132(13)
N6 0.0216(15) 0.0252(13) 0.0213(13) 0.0082(11) 0.0081(11) 0.0112(12)
N7 0.0225(15) 0.0251(13) 0.0240(14) 0.0098(11) 0.0092(12) 0.0128(12)
N8 0.0244(15) 0.0257(13) 0.0241(14) 0.0105(11) 0.0095(12) 0.0111(12)
N9 0.0301(16) 0.0235(13) 0.0261(14) 0.0101(11) 0.0116(13) 0.0129(13)
N10 0.0322(17) 0.0225(14) 0.0286(15) 0.0047(12) 0.0140(13) 0.0093(13)
C1 0.0259(18) 0.0284(16) 0.0263(17) 0.0094(14) 0.0113(15) 0.0169(15)
C2 0.0255(18) 0.0284(16) 0.0274(17) 0.0084(14) 0.0099(15) 0.0154(15)
C3 0.036(2) 0.0232(16) 0.0279(17) 0.0099(13) 0.0111(15) 0.0169(16)
C4 0.0277(19) 0.0266(16) 0.0233(16) 0.0079(13) 0.0059(14) 0.0121(15)
C5 0.030(2) 0.0294(17) 0.0234(17) 0.0092(14) 0.0072(15) 0.0114(16)
C6 0.029(2) 0.0348(18) 0.0320(19) 0.0084(15) 0.0103(16) 0.0127(16)
C7 0.030(2) 0.047(2) 0.038(2) 0.0045(18) 0.0080(18) 0.0120(19)
C8 0.037(2) 0.037(2) 0.044(2) 0.0117(17) 0.0163(19) 0.0008(18)
C9 0.042(2) 0.0275(18) 0.040(2) 0.0116(16) 0.0108(19) 0.0041(18)
C10 0.034(2) 0.0254(17) 0.0261(18) 0.0066(14) 0.0050(16) 0.0070(16)
C11 0.049(2) 0.0258(18) 0.048(2) 0.0176(16) 0.0076(19) 0.0187(18)
C12 0.061(3) 0.0291(19) 0.054(3) 0.0102(18) 0.011(2) 0.019(2)
C13 0.040(2) 0.0359(18) 0.0214(16) 0.0086(14) 0.0133(15) 0.0236(17)
C14 0.0260(18) 0.0241(16) 0.0213(16) 0.0057(13) 0.0071(14) 0.0109(15)
C15 0.0270(19) 0.0243(16) 0.0252(17) 0.0110(14) 0.0063(15) 0.0095(15)
C16 0.037(2) 0.0305(18) 0.0333(19) 0.0122(15) 0.0102(17) 0.0165(17)
C17 0.046(2) 0.0332(19) 0.043(2) 0.0176(17) 0.0080(19) 0.0219(18)
C18 0.040(2) 0.040(2) 0.033(2) 0.0192(17) 0.0007(18) 0.0128(18)
C19 0.038(2) 0.0368(19) 0.0235(17) 0.0126(15) 0.0073(16) 0.0082(18)
C20 0.0284(19) 0.0253(16) 0.0261(17) 0.0085(14) 0.0049(15) 0.0080(15)
C21 0.041(2) 0.048(2) 0.0262(18) 0.0116(16) 0.0189(17) 0.0202(19)
C22 0.065(3) 0.055(3) 0.039(2) 0.0051(19) 0.024(2) 0.032(2)
C23 0.0207(17) 0.0280(16) 0.0213(16) 0.0078(13) 0.0087(14) 0.0133(14)
C24 0.0280(19) 0.0300(17) 0.0237(16) 0.0138(14) 0.0096(14) 0.0167(15)
C25 0.0229(18) 0.0234(15) 0.0198(15) 0.0066(13) 0.0057(14) 0.0077(14)
C26 0.0229(18) 0.0214(15) 0.0231(16) 0.0054(13) 0.0088(14) 0.0066(14)
C27 0.0226(18) 0.0272(16) 0.0278(17) 0.0066(14) 0.0058(15) 0.0103(15)
C28 0.030(2) 0.0324(18) 0.0324(19) 0.0040(15) 0.0107(16) 0.0136(17)
C29 0.031(2) 0.0327(18) 0.0328(19) 0.0030(15) 0.0166(17) 0.0119(17)
C30 0.034(2) 0.0328(18) 0.0253(17) 0.0092(14) 0.0144(16) 0.0094(17)
C31 0.0261(19) 0.0262(16) 0.0246(17) 0.0073(14) 0.0087(15) 0.0116(15)
C32 0.039(2) 0.0333(18) 0.0301(18) 0.0166(15) 0.0147(16) 0.0193(17)
C33 0.041(2) 0.039(2) 0.037(2) 0.0204(17) 0.0105(18) 0.0174(18)
C34 0.0264(19) 0.0273(16) 0.0256(17) 0.0061(14) 0.0052(15) 0.0124(15)
C35 0.0251(19) 0.0256(16) 0.0228(16) 0.0033(13) 0.0092(15) 0.0098(15)
C36 0.040(2) 0.0275(17) 0.0295(18) 0.0113(14) 0.0212(16) 0.0197(17)
C37 0.049(2) 0.038(2) 0.039(2) 0.0201(16) 0.0241(19) 0.0278(19)
C38 0.069(3) 0.048(2) 0.048(2) 0.0289(19) 0.032(2) 0.043(2)
C39 0.073(3) 0.032(2) 0.052(2) 0.0214(18) 0.039(2) 0.029(2)
C40 0.057(3) 0.0240(17) 0.045(2) 0.0104(16) 0.029(2) 0.0172(19)
C41 0.038(2) 0.0236(16) 0.0296(18) 0.0060(14) 0.0171(17) 0.0132(16)
C42 0.030(2) 0.0270(17) 0.0354(19) 0.0005(15) 0.0106(17) 0.0071(16)
C43 0.038(2) 0.043(2) 0.058(3) 0.0057(19) 0.023(2) 0.016(2)
C44 0.029(2) 0.0257(16) 0.0267(17) 0.0165(14) 0.0133(16) 0.0127(15)
C45 0.034(2) 0.0269(16) 0.0203(16) 0.0127(13) 0.0112(15) 0.0163(16)
C46 0.036(2) 0.0335(18) 0.0294(18) 0.0135(15) 0.0117(16) 0.0186(17)
C47 0.038(2) 0.045(2) 0.038(2) 0.0200(17) 0.0148(18) 0.0251(19)
C48 0.045(2) 0.044(2) 0.036(2) 0.0143(17) 0.0121(18) 0.031(2)
C49 0.053(3) 0.037(2) 0.039(2) 0.0098(17) 0.015(2) 0.029(2)
C50 0.038(2) 0.0317(18) 0.0307(18) 0.0098(15) 0.0080(16) 0.0194(17)
Cl03 0.0379(5) 0.0311(4) 0.0300(4) 0.0106(3) 0.0091(4) 0.0221(4)
O3 0.0418(16) 0.0537(16) 0.0415(14) 0.0237(12) 0.0163(13) 0.0333(14)
O4 0.061(2) 0.0335(15) 0.074(2) 0.0196(14) -0.0042(17) 0.0198(15)
O5 0.0439(19) 0.098(2) 0.083(2) 0.058(2) 0.0329(17) 0.0445(19)
O6 0.123(3) 0.080(2) 0.0326(15) -0.0006(15) -0.0018(17) 0.080(2)
Cl05 0.0404(6) 0.0536(6) 0.0414(5) 0.0184(4) 0.0199(5) 0.0252(5)
O7 0.0540(19) 0.0594(18) 0.0487(17) 0.0211(14) 0.0238(15) 0.0130(16)
O8 0.058(2) 0.0480(18) 0.075(2) 0.0112(16) 0.0202(18) 0.0159(17)
O9 0.102(3) 0.072(2) 0.0350(16) 0.0071(15) 0.0120(18) 0.039(2)
O10 0.077(3) 0.148(4) 0.140(3) 0.088(3) 0.068(3) 0.088(3)
O0AA 0.071(2) 0.089(2) 0.060(2) 0.0469(19) 0.0327(18) 0.040(2)
N11 0.044(2) 0.0401(18) 0.047(2) 0.0193(15) 0.0099(17) 0.0184(17)
C51A 0.078(4) 0.062(3) 0.062(3) 0.012(2) 0.008(3) 0.020(3)
C51B 0.078(4) 0.062(3) 0.062(3) 0.012(2) 0.008(3) 0.020(3)
C52A 0.078(4) 0.062(3) 0.062(3) 0.012(2) 0.008(3) 0.020(3)
C52B 0.078(4) 0.062(3) 0.062(3) 0.012(2) 0.008(3) 0.020(3)
C53A 0.052(4) 0.043(3) 0.054(3) 0.019(3) 0.028(3) 0.023(3)
C53B 0.052(4) 0.043(3) 0.054(3) 0.019(3) 0.028(3) 0.023(3)

loop_
_atom_type_symbol
_atom_type_description
_atom_type_scat_dispersion_real
_atom_type_scat_dispersion_imag
_atom_type_scat_source
C C 0.0033 0.0016 'International Tables Vol C Tables 4.2.6.8 and 6.1.1.4'
H H 0.0000 0.0000 'International Tables Vol C Tables 4.2.6.8 and 6.1.1.4'
Cl Cl 0.1484 0.1585 'International Tables Vol C Tables 4.2.6.8 and 6.1.1.4'
N N 0.0061 0.0033 'International Tables Vol C Tables 4.2.6.8 and 6.1.1.4'
O O 0.0106 0.0060 'International Tables Vol C Tables 4.2.6.8 and 6.1.1.4'
S S 0.1246 0.1234 'International Tables Vol C Tables 4.2.6.8 and 6.1.1.4'
Zn Zn 0.2839 1.4301 'International Tables Vol C Tables 4.2.6.8 and 6.1.1.4'

loop_
_geom_angle_atom_site_label_1
_geom_angle_atom_site_label_2
_geom_angle_atom_site_label_3
_geom_angle
_geom_angle_site_symmetry_1
_geom_angle_site_symmetry_3
_geom_angle_publ_flag
O1 Zn1 S1 103.89(6) . . ?
O1 Zn1 N1 80.11(8) . . ?
O1 Zn1 N2 114.55(9) . . ?
O1 Zn1 N4 113.68(10) . . ?
N1 Zn1 S1 175.44(7) . . ?
N2 Zn1 S1 100.39(8) . . ?
N2 Zn1 N1 75.78(9) . . ?
N4 Zn1 S1 102.82(7) . . ?
N4 Zn1 N1 77.23(9) . . ?
N4 Zn1 N2 118.43(10) . . ?
O1 Zn2 O2 103.61(9) . . ?
O1 Zn2 N6 81.88(9) . . ?
O1 Zn2 N7 121.27(9) . . ?
O1 Zn2 N9 116.53(9) . . ?
O2 Zn2 N6 174.35(9) . . ?
O2 Zn2 N7 100.40(10) . . ?
O2 Zn2 N9 97.18(10) . . ?
N7 Zn2 N6 77.54(9) . . ?
N9 Zn2 N6 78.93(10) . . ?
N9 Zn2 N7 112.40(10) . . ?
C44 S1 Zn1 114.89(12) . . ?
Zn2 O1 Zn1 127.24(10) . . ?
C1 O1 Zn1 115.58(16) . . ?
C1 O1 Zn2 116.63(17) . . ?
C44 O2 Zn2 139.0(2) . . ?
C2 N1 Zn1 100.60(16) . . ?
C2 N1 C3 112.6(2) . . ?
C3 N1 Zn1 109.77(18) . . ?
C13 N1 Zn1 106.99(18) . . ?
C13 N1 C2 113.2(2) . . ?
C13 N1 C3 112.8(2) . . ?
C4 N2 Zn1 117.1(2) . . ?
C4 N2 C5 105.4(2) . . ?
C5 N2 Zn1 134.5(2) . . ?
C4 N3 C10 107.4(3) . . ?
C4 N3 C11 127.0(3) . . ?
C10 N3 C11 125.5(3) . . ?
C14 N4 Zn1 116.9(2) . . ?
C14 N4 C15 106.1(2) . . ?
C15 N4 Zn1 136.9(2) . . ?
C14 N5 C20 106.5(2) . . ?
C14 N5 C21 127.2(3) . . ?
C20 N5 C21 126.3(3) . . ?
C23 N6 Zn2 101.38(18) . . ?
C24 N6 Zn2 107.64(18) . . ?
C24 N6 C23 114.0(2) . . ?
C24 N6 C34 113.4(2) . . ?
C34 N6 Zn2 106.92(17) . . ?
C34 N6 C23 112.4(2) . . ?
C25 N7 Zn2 115.31(18) . . ?
C25 N7 C26 106.0(2) . . ?
C26 N7 Zn2 138.0(2) . . ?
C25 N8 C31 106.7(2) . . ?
C25 N8 C32 127.0(2) . . ?
C31 N8 C32 126.0(2) . . ?
C35 N9 Zn2 115.8(2) . . ?
C35 N9 C36 105.9(3) . . ?
C36 N9 Zn2 138.1(2) . . ?
C35 N10 C41 106.8(3) . . ?
C35 N10 C42 127.0(3) . . ?
C41 N10 C42 126.2(3) . . ?
O1 C1 H1 109.1 . . ?
O1 C1 C2 109.4(2) . . ?
O1 C1 C23 110.8(2) . . ?
C2 C1 H1 109.1 . . ?
C2 C1 C23 109.4(2) . . ?
C23 C1 H1 109.1 . . ?
N1 C2 C1 109.2(2) . . ?
N1 C2 H2A 109.8 . . ?
N1 C2 H2B 109.8 . . ?
C1 C2 H2A 109.8 . . ?
C1 C2 H2B 109.8 . . ?
H2A C2 H2B 108.3 . . ?
N1 C3 H3A 109.7 . . ?
N1 C3 H3B 109.7 . . ?
N1 C3 C4 109.7(2) . . ?
H3A C3 H3B 108.2 . . ?
C4 C3 H3A 109.7 . . ?
C4 C3 H3B 109.7 . . ?
N2 C4 N3 112.7(3) . . ?
N2 C4 C3 123.5(3) . . ?
N3 C4 C3 123.8(3) . . ?
N2 C5 C10 109.0(3) . . ?
C6 C5 N2 131.5(3) . . ?
C6 C5 C10 119.5(3) . . ?
C5 C6 H6 121.2 . . ?
C7 C6 C5 117.7(3) . . ?
C7 C6 H6 121.2 . . ?
C6 C7 H7 119.2 . . ?
C6 C7 C8 121.6(4) . . ?
C8 C7 H7 119.2 . . ?
C7 C8 H8 119.0 . . ?
C9 C8 C7 122.0(4) . . ?
C9 C8 H8 119.0 . . ?
C8 C9 H9 121.7 . . ?
C8 C9 C10 116.6(3) . . ?
C10 C9 H9 121.7 . . ?
N3 C10 C5 105.5(3) . . ?
C9 C10 N3 131.9(3) . . ?
C9 C10 C5 122.5(3) . . ?
N3 C11 H11A 109.0 . . ?
N3 C11 H11B 109.0 . . ?
N3 C11 C12 112.8(3) . . ?
H11A C11 H11B 107.8 . . ?
C12 C11 H11A 109.0 . . ?
C12 C11 H11B 109.0 . . ?
C11 C12 H12A 109.5 . . ?
C11 C12 H12B 109.5 . . ?
C11 C12 H12C 109.5 . . ?
H12A C12 H12B 109.5 . . ?
H12A C12 H12C 109.5 . . ?
H12B C12 H12C 109.5 . . ?
N1 C13 H13A 109.8 . . ?
N1 C13 H13B 109.8 . . ?
N1 C13 C14 109.6(2) . . ?
H13A C13 H13B 108.2 . . ?
C14 C13 H13A 109.8 . . ?
C14 C13 H13B 109.8 . . ?
N4 C14 N5 112.9(3) . . ?
N4 C14 C13 123.5(3) . . ?
N5 C14 C13 123.5(3) . . ?
C16 C15 N4 131.2(3) . . ?
C16 C15 C20 120.7(3) . . ?
C20 C15 N4 108.0(3) . . ?
C15 C16 H16 121.3 . . ?
C17 C16 C15 117.3(3) . . ?
C17 C16 H16 121.3 . . ?
C16 C17 H17 119.3 . . ?
C16 C17 C18 121.3(3) . . ?
C18 C17 H17 119.3 . . ?
C17 C18 H18 118.9 . . ?
C19 C18 C17 122.2(3) . . ?
C19 C18 H18 118.9 . . ?
C18 C19 H19 121.8 . . ?
C18 C19 C20 116.4(3) . . ?
C20 C19 H19 121.8 . . ?
N5 C20 C15 106.5(3) . . ?
N5 C20 C19 131.6(3) . . ?
C19 C20 C15 122.0(3) . . ?
N5 C21 H21A 109.2 . . ?
N5 C21 H21B 109.2 . . ?
N5 C21 C22 111.9(3) . . ?
H21A C21 H21B 107.9 . . ?
C22 C21 H21A 109.2 . . ?
C22 C21 H21B 109.2 . . ?
C21 C22 H22A 109.5 . . ?
C21 C22 H22B 109.5 . . ?
C21 C22 H22C 109.5 . . ?
H22A C22 H22B 109.5 . . ?
H22A C22 H22C 109.5 . . ?
H22B C22 H22C 109.5 . . ?
N6 C23 C1 110.0(2) . . ?
N6 C23 H23A 109.7 . . ?
N6 C23 H23B 109.7 . . ?
C1 C23 H23A 109.7 . . ?
C1 C23 H23B 109.7 . . ?
H23A C23 H23B 108.2 . . ?
N6 C24 H24A 110.1 . . ?
N6 C24 H24B 110.1 . . ?
N6 C24 C25 107.8(2) . . ?
H24A C24 H24B 108.5 . . ?
C25 C24 H24A 110.1 . . ?
C25 C24 H24B 110.1 . . ?
N7 C25 N8 112.9(3) . . ?
N7 C25 C24 122.2(2) . . ?
N8 C25 C24 124.9(3) . . ?
N7 C26 C31 108.3(3) . . ?
C27 C26 N7 131.1(3) . . ?
C27 C26 C31 120.6(3) . . ?
C26 C27 H27 121.3 . . ?
C28 C27 C26 117.3(3) . . ?
C28 C27 H27 121.3 . . ?
C27 C28 H28 119.3 . . ?
C27 C28 C29 121.5(3) . . ?
C29 C28 H28 119.3 . . ?
C28 C29 H29 118.9 . . ?
C30 C29 C28 122.2(3) . . ?
C30 C29 H29 118.9 . . ?
C29 C30 H30 121.8 . . ?
C29 C30 C31 116.4(3) . . ?
C31 C30 H30 121.8 . . ?
N8 C31 C26 106.1(3) . . ?
N8 C31 C30 132.0(3) . . ?
C30 C31 C26 122.0(3) . . ?
N8 C32 H32A 108.9 . . ?
N8 C32 H32B 108.9 . . ?
N8 C32 C33 113.4(3) . . ?
H32A C32 H32B 107.7 . . ?
C33 C32 H32A 108.9 . . ?
C33 C32 H32B 108.9 . . ?
C32 C33 H33A 109.5 . . ?
C32 C33 H33B 109.5 . . ?
C32 C33 H33C 109.5 . . ?
H33A C33 H33B 109.5 . . ?
H33A C33 H33C 109.5 . . ?
H33B C33 H33C 109.5 . . ?
N6 C34 H34A 109.8 . . ?
N6 C34 H34B 109.8 . . ?
N6 C34 C35 109.3(3) . . ?
H34A C34 H34B 108.3 . . ?
C35 C34 H34A 109.8 . . ?
C35 C34 H34B 109.8 . . ?
N9 C35 N10 112.5(3) . . ?
N9 C35 C34 122.2(3) . . ?
N10 C35 C34 125.3(3) . . ?
C37 C36 N9 130.0(3) . . ?
C41 C36 N9 108.3(3) . . ?
C41 C36 C37 121.7(3) . . ?
C36 C37 H37 121.7 . . ?
C38 C37 C36 116.6(4) . . ?
C38 C37 H37 121.7 . . ?
C37 C38 H38 119.4 . . ?
C37 C38 C39 121.3(4) . . ?
C39 C38 H38 119.4 . . ?
C38 C39 H39 119.0 . . ?
C40 C39 C38 122.0(3) . . ?
C40 C39 H39 119.0 . . ?
C39 C40 H40 121.4 . . ?
C39 C40 C41 117.2(4) . . ?
C41 C40 H40 121.4 . . ?
N10 C41 C36 106.4(3) . . ?
N10 C41 C40 132.4(4) . . ?
C36 C41 C40 121.1(3) . . ?
N10 C42 H42A 109.0 . . ?
N10 C42 H42B 109.0 . . ?
N10 C42 C43 112.9(3) . . ?
H42A C42 H42B 107.8 . . ?
C43 C42 H42A 109.0 . . ?
C43 C42 H42B 109.0 . . ?
C42 C43 H43A 109.5 . . ?
C42 C43 H43B 109.5 . . ?
C42 C43 H43C 109.5 . . ?
H43A C43 H43B 109.5 . . ?
H43A C43 H43C 109.5 . . ?
H43B C43 H43C 109.5 . . ?
O2 C44 S1 126.5(2) . . ?
O2 C44 C45 116.1(3) . . ?
C45 C44 S1 117.4(2) . . ?
C46 C45 C44 122.0(3) . . ?
C46 C45 C50 119.0(3) . . ?
C50 C45 C44 119.0(3) . . ?
C45 C46 H46 120.3 . . ?
C47 C46 C45 119.3(3) . . ?
C47 C46 H46 120.3 . . ?
C46 C47 H47 119.3 . . ?
C48 C47 C46 121.4(4) . . ?
C48 C47 H47 119.3 . . ?
C47 C48 H48 120.1 . . ?
C47 C48 C49 119.7(3) . . ?
C49 C48 H48 120.1 . . ?
C48 C49 H49 119.9 . . ?
C50 C49 C48 120.1(3) . . ?
C50 C49 H49 119.9 . . ?
C45 C50 H50 119.8 . . ?
C49 C50 C45 120.4(3) . . ?
C49 C50 H50 119.8 . . ?
O4 Cl03 O3 110.88(17) . . ?
O5 Cl03 O3 108.15(16) . . ?
O5 Cl03 O4 108.64(19) . . ?
O6 Cl03 O3 110.27(16) . . ?
O6 Cl03 O4 109.54(19) . . ?
O6 Cl03 O5 109.3(2) . . ?
O7 Cl05 O8 108.69(18) . . ?
O7 Cl05 O9 109.4(2) . . ?
O9 Cl05 O8 107.99(19) . . ?
O10 Cl05 O7 110.4(2) . . ?
O10 Cl05 O8 108.2(2) . . ?
O10 Cl05 O9 112.1(2) . . ?
C51B N11 C52B 115.8(13) . . ?
C52A N11 C51A 116.2(4) . . ?
C53A N11 C51A 119.0(4) . . ?
C53A N11 C52A 123.5(4) . . ?
C53B N11 C51B 123.8(12) . . ?
C53B N11 C52B 118.9(11) . . ?
N11 C51A H51A 109.5 . . ?
N11 C51A H51B 109.5 . . ?
N11 C51A H51C 109.5 . . ?
H51A C51A H51B 109.5 . . ?
H51A C51A H51C 109.5 . . ?
H51B C51A H51C 109.5 . . ?
N11 C51B H51D 109.5 . . ?
N11 C51B H51E 109.5 . . ?
N11 C51B H51F 109.5 . . ?
H51D C51B H51E 109.5 . . ?
H51D C51B H51F 109.5 . . ?
H51E C51B H51F 109.5 . . ?
N11 C52A H52A 109.5 . . ?
N11 C52A H52B 109.5 . . ?
N11 C52A H52C 109.5 . . ?
H52A C52A H52B 109.5 . . ?
H52A C52A H52C 109.5 . . ?
H52B C52A H52C 109.5 . . ?
N11 C52B H52D 109.5 . . ?
N11 C52B H52E 109.5 . . ?
N11 C52B H52F 109.5 . . ?
H52D C52B H52E 109.5 . . ?
H52D C52B H52F 109.5 . . ?
H52E C52B H52F 109.5 . . ?
O0AA C53A N11 125.6(5) . . ?
O0AA C53A H53A 117.2 . . ?
N11 C53A H53A 117.2 . . ?
O0AA C53B N11 126.1(13) . . ?
O0AA C53B H53B 116.9 . . ?
N11 C53B H53B 116.9 . . ?

loop_
_geom_bond_atom_site_label_1
_geom_bond_atom_site_label_2
_geom_bond_distance
_geom_bond_site_symmetry_2
_geom_bond_publ_flag
Zn1 S1 2.3999(9) . ?
Zn1 O1 1.970(2) . ?
Zn1 N1 2.363(2) . ?
Zn1 N2 2.075(3) . ?
Zn1 N4 2.049(2) . ?
Zn2 O1 1.9466(19) . ?
Zn2 O2 2.017(2) . ?
Zn2 N6 2.273(3) . ?
Zn2 N7 2.038(2) . ?
Zn2 N9 2.022(3) . ?
S1 C44 1.695(3) . ?
O1 C1 1.421(3) . ?
O2 C44 1.248(4) . ?
N1 C2 1.474(4) . ?
N1 C3 1.481(4) . ?
N1 C13 1.469(4) . ?
N2 C4 1.338(4) . ?
N2 C5 1.400(4) . ?
N3 C4 1.351(4) . ?
N3 C10 1.395(4) . ?
N3 C11 1.463(4) . ?
N4 C14 1.318(4) . ?
N4 C15 1.408(4) . ?
N5 C14 1.360(4) . ?
N5 C20 1.396(4) . ?
N5 C21 1.462(4) . ?
N6 C23 1.479(3) . ?
N6 C24 1.472(4) . ?
N6 C34 1.474(4) . ?
N7 C25 1.321(4) . ?
N7 C26 1.392(4) . ?
N8 C25 1.348(4) . ?
N8 C31 1.391(4) . ?
N8 C32 1.472(4) . ?
N9 C35 1.319(4) . ?
N9 C36 1.403(4) . ?
N10 C35 1.358(4) . ?
N10 C41 1.387(4) . ?
N10 C42 1.464(4) . ?
C1 H1 1.0000 . ?
C1 C2 1.524(4) . ?
C1 C23 1.532(4) . ?
C2 H2A 0.9900 . ?
C2 H2B 0.9900 . ?
C3 H3A 0.9900 . ?
C3 H3B 0.9900 . ?
C3 C4 1.484(5) . ?
C5 C6 1.387(5) . ?
C5 C10 1.409(4) . ?
C6 H6 0.9500 . ?
C6 C7 1.384(5) . ?
C7 H7 0.9500 . ?
C7 C8 1.390(5) . ?
C8 H8 0.9500 . ?
C8 C9 1.367(6) . ?
C9 H9 0.9500 . ?
C9 C10 1.388(5) . ?
C11 H11A 0.9900 . ?
C11 H11B 0.9900 . ?
C11 C12 1.521(5) . ?
C12 H12A 0.9800 . ?
C12 H12B 0.9800 . ?
C12 H12C 0.9800 . ?
C13 H13A 0.9900 . ?
C13 H13B 0.9900 . ?
C13 C14 1.490(4) . ?
C15 C16 1.388(4) . ?
C15 C20 1.401(4) . ?
C16 H16 0.9500 . ?
C16 C17 1.389(5) . ?
C17 H17 0.9500 . ?
C17 C18 1.400(5) . ?
C18 H18 0.9500 . ?
C18 C19 1.371(5) . ?
C19 H19 0.9500 . ?
C19 C20 1.401(4) . ?
C21 H21A 0.9900 . ?
C21 H21B 0.9900 . ?
C21 C22 1.512(5) . ?
C22 H22A 0.9800 . ?
C22 H22B 0.9800 . ?
C22 H22C 0.9800 . ?
C23 H23A 0.9900 . ?
C23 H23B 0.9900 . ?
C24 H24A 0.9900 . ?
C24 H24B 0.9900 . ?
C24 C25 1.514(4) . ?
C26 C27 1.392(4) . ?
C26 C31 1.402(4) . ?
C27 H27 0.9500 . ?
C27 C28 1.383(4) . ?
C28 H28 0.9500 . ?
C28 C29 1.394(5) . ?
C29 H29 0.9500 . ?
C29 C30 1.374(5) . ?
C30 H30 0.9500 . ?
C30 C31 1.397(4) . ?
C32 H32A 0.9900 . ?
C32 H32B 0.9900 . ?
C32 C33 1.497(5) . ?
C33 H33A 0.9800 . ?
C33 H33B 0.9800 . ?
C33 H33C 0.9800 . ?
C34 H34A 0.9900 . ?
C34 H34B 0.9900 . ?
C34 C35 1.494(4) . ?
C36 C37 1.393(5) . ?
C36 C41 1.391(5) . ?
C37 H37 0.9500 . ?
C37 C38 1.382(5) . ?
C38 H38 0.9500 . ?
C38 C39 1.402(6) . ?
C39 H39 0.9500 . ?
C39 C40 1.362(6) . ?
C40 H40 0.9500 . ?
C40 C41 1.394(5) . ?
C42 H42A 0.9900 . ?
C42 H42B 0.9900 . ?
C42 C43 1.517(4) . ?
C43 H43A 0.9800 . ?
C43 H43B 0.9800 . ?
C43 H43C 0.9800 . ?
C44 C45 1.496(4) . ?
C45 C46 1.397(5) . ?
C45 C50 1.402(4) . ?
C46 H46 0.9500 . ?
C46 C47 1.389(5) . ?
C47 H47 0.9500 . ?
C47 C48 1.368(5) . ?
C48 H48 0.9500 . ?
C48 C49 1.387(5) . ?
C49 H49 0.9500 . ?
C49 C50 1.381(5) . ?
C50 H50 0.9500 . ?
Cl03 O3 1.436(2) . ?
Cl03 O4 1.426(3) . ?
Cl03 O5 1.423(3) . ?
Cl03 O6 1.416(3) . ?
Cl05 O7 1.423(3) . ?
Cl05 O8 1.437(3) . ?
Cl05 O9 1.428(3) . ?
Cl05 O10 1.412(3) . ?
O0AA C53A 1.218(6) . ?
O0AA C53B 1.198(15) . ?
N11 C51A 1.481(7) . ?
N11 C51B 1.437(13) . ?
N11 C52A 1.429(7) . ?
N11 C52B 1.467(14) . ?
N11 C53A 1.320(6) . ?
N11 C53B 1.332(14) . ?
C51A H51A 0.9800 . ?
C51A H51B 0.9800 . ?
C51A H51C 0.9800 . ?
C51B H51D 0.9800 . ?
C51B H51E 0.9800 . ?
C51B H51F 0.9800 . ?
C52A H52A 0.9800 . ?
C52A H52B 0.9800 . ?
C52A H52C 0.9800 . ?
C52B H52D 0.9800 . ?
C52B H52E 0.9800 . ?
C52B H52F 0.9800 . ?
C53A H53A 0.9500 . ?
C53B H53B 0.9500 . ?

loop_
_geom_torsion_atom_site_label_1
_geom_torsion_atom_site_label_2
_geom_torsion_atom_site_label_3
_geom_torsion_atom_site_label_4
_geom_torsion
_geom_torsion_site_symmetry_1
_geom_torsion_site_symmetry_2
_geom_torsion_site_symmetry_3
_geom_torsion_site_symmetry_4
_geom_torsion_publ_flag
Zn1 S1 C44 O2 4.2(3) . . . . ?
Zn1 S1 C44 C45 -176.02(18) . . . . ?
Zn1 O1 C1 C2 -40.1(3) . . . . ?
Zn1 O1 C1 C23 -160.85(18) . . . . ?
Zn1 N1 C2 C1 -42.2(2) . . . . ?
Zn1 N1 C3 C4 -15.1(3) . . . . ?
Zn1 N1 C13 C14 -24.6(3) . . . . ?
Zn1 N2 C4 N3 -163.0(2) . . . . ?
Zn1 N2 C4 C3 15.1(4) . . . . ?
Zn1 N2 C5 C6 -23.4(5) . . . . ?
Zn1 N2 C5 C10 157.3(2) . . . . ?
Zn1 N4 C14 N5 179.6(2) . . . . ?
Zn1 N4 C14 C13 -3.6(4) . . . . ?
Zn1 N4 C15 C16 -1.8(6) . . . . ?
Zn1 N4 C15 C20 179.2(2) . . . . ?
Zn2 O1 C1 C2 147.8(2) . . . . ?
Zn2 O1 C1 C23 27.0(3) . . . . ?
Zn2 O2 C44 S1 21.1(5) . . . . ?
Zn2 O2 C44 C45 -158.7(2) . . . . ?
Zn2 N6 C23 C1 42.1(3) . . . . ?
Zn2 N6 C24 C25 29.0(3) . . . . ?
Zn2 N6 C34 C35 26.8(3) . . . . ?
Zn2 N7 C25 N8 171.4(2) . . . . ?
Zn2 N7 C25 C24 -9.1(4) . . . . ?
Zn2 N7 C26 C27 12.4(5) . . . . ?
Zn2 N7 C26 C31 -169.9(2) . . . . ?
Zn2 N9 C35 N10 -176.88(18) . . . . ?
Zn2 N9 C35 C34 1.8(4) . . . . ?
Zn2 N9 C36 C37 -3.8(5) . . . . ?
Zn2 N9 C36 C41 173.9(2) . . . . ?
S1 C44 C45 C46 -14.2(4) . . . . ?
S1 C44 C45 C50 167.3(2) . . . . ?
O1 C1 C2 N1 57.2(3) . . . . ?
O1 C1 C23 N6 -48.5(3) . . . . ?
O2 C44 C45 C46 165.6(3) . . . . ?
O2 C44 C45 C50 -13.0(4) . . . . ?
N1 C3 C4 N2 2.0(4) . . . . ?
N1 C3 C4 N3 179.9(3) . . . . ?
N1 C13 C14 N4 21.3(5) . . . . ?
N1 C13 C14 N5 -162.2(3) . . . . ?
N2 C5 C6 C7 177.1(3) . . . . ?
N2 C5 C10 N3 2.2(3) . . . . ?
N2 C5 C10 C9 -175.9(3) . . . . ?
N4 C15 C16 C17 -179.6(3) . . . . ?
N4 C15 C20 N5 0.6(4) . . . . ?
N4 C15 C20 C19 -179.6(3) . . . . ?
N6 C24 C25 N7 -15.8(4) . . . . ?
N6 C24 C25 N8 163.6(3) . . . . ?
N6 C34 C35 N9 -21.4(4) . . . . ?
N6 C34 C35 N10 157.1(3) . . . . ?
N7 C26 C27 C28 177.7(3) . . . . ?
N7 C26 C31 N8 1.3(3) . . . . ?
N7 C26 C31 C30 -178.8(3) . . . . ?
N9 C36 C37 C38 177.3(3) . . . . ?
N9 C36 C41 N10 2.1(3) . . . . ?
N9 C36 C41 C40 -176.5(3) . . . . ?
C2 N1 C3 C4 -126.3(3) . . . . ?
C2 N1 C13 C14 85.3(3) . . . . ?
C2 C1 C23 N6 -169.3(2) . . . . ?
C3 N1 C2 C1 74.6(3) . . . . ?
C3 N1 C13 C14 -145.4(3) . . . . ?
C4 N2 C5 C6 177.9(3) . . . . ?
C4 N2 C5 C10 -1.4(3) . . . . ?
C4 N3 C10 C5 -2.1(3) . . . . ?
C4 N3 C10 C9 175.7(4) . . . . ?
C4 N3 C11 C12 113.9(4) . . . . ?
C5 N2 C4 N3 0.1(4) . . . . ?
C5 N2 C4 C3 178.2(3) . . . . ?
C5 C6 C7 C8 0.6(5) . . . . ?
C6 C5 C10 N3 -177.2(3) . . . . ?
C6 C5 C10 C9 4.8(5) . . . . ?
C6 C7 C8 C9 1.6(6) . . . . ?
C7 C8 C9 C10 -0.7(6) . . . . ?
C8 C9 C10 N3 -179.9(3) . . . . ?
C8 C9 C10 C5 -2.5(5) . . . . ?
C10 N3 C4 N2 1.3(4) . . . . ?
C10 N3 C4 C3 -176.8(3) . . . . ?
C10 N3 C11 C12 -71.0(4) . . . . ?
C10 C5 C6 C7 -3.7(5) . . . . ?
C11 N3 C4 N2 177.1(3) . . . . ?
C11 N3 C4 C3 -1.0(5) . . . . ?
C11 N3 C10 C5 -178.0(3) . . . . ?
C11 N3 C10 C9 -0.2(6) . . . . ?
C13 N1 C2 C1 -156.0(2) . . . . ?
C13 N1 C3 C4 104.1(3) . . . . ?
C14 N4 C15 C16 179.3(4) . . . . ?
C14 N4 C15 C20 0.3(4) . . . . ?
C14 N5 C20 C15 -1.3(4) . . . . ?
C14 N5 C20 C19 179.0(4) . . . . ?
C14 N5 C21 C22 -84.7(4) . . . . ?
C15 N4 C14 N5 -1.2(4) . . . . ?
C15 N4 C14 C13 175.6(3) . . . . ?
C15 C16 C17 C18 -0.1(6) . . . . ?
C16 C15 C20 N5 -178.5(3) . . . . ?
C16 C15 C20 C19 1.3(5) . . . . ?
C16 C17 C18 C19 0.4(6) . . . . ?
C17 C18 C19 C20 0.1(5) . . . . ?
C18 C19 C20 N5 178.8(4) . . . . ?
C18 C19 C20 C15 -0.9(5) . . . . ?
C20 N5 C14 N4 1.6(4) . . . . ?
C20 N5 C14 C13 -175.2(3) . . . . ?
C20 N5 C21 C22 93.9(4) . . . . ?
C20 C15 C16 C17 -0.7(5) . . . . ?
C21 N5 C14 N4 -179.6(3) . . . . ?
C21 N5 C14 C13 3.6(5) . . . . ?
C21 N5 C20 C15 179.9(3) . . . . ?
C21 N5 C20 C19 0.2(6) . . . . ?
C23 N6 C24 C25 140.6(3) . . . . ?
C23 N6 C34 C35 -83.6(3) . . . . ?
C23 C1 C2 N1 178.7(2) . . . . ?
C24 N6 C23 C1 -73.3(3) . . . . ?
C24 N6 C34 C35 145.3(2) . . . . ?
C25 N7 C26 C27 -178.0(3) . . . . ?
C25 N7 C26 C31 -0.3(3) . . . . ?
C25 N8 C31 C26 -1.8(3) . . . . ?
C25 N8 C31 C30 178.3(3) . . . . ?
C25 N8 C32 C33 -96.9(4) . . . . ?
C26 N7 C25 N8 -0.9(3) . . . . ?
C26 N7 C25 C24 178.6(3) . . . . ?
C26 C27 C28 C29 -0.2(5) . . . . ?
C27 C26 C31 N8 179.3(3) . . . . ?
C27 C26 C31 C30 -0.7(5) . . . . ?
C27 C28 C29 C30 0.7(5) . . . . ?
C28 C29 C30 C31 -1.2(5) . . . . ?
C29 C30 C31 N8 -178.9(3) . . . . ?
C29 C30 C31 C26 1.2(5) . . . . ?
C31 N8 C25 N7 1.8(3) . . . . ?
C31 N8 C25 C24 -177.7(3) . . . . ?
C31 N8 C32 C33 90.6(4) . . . . ?
C31 C26 C27 C28 0.2(5) . . . . ?
C32 N8 C25 N7 -171.9(3) . . . . ?
C32 N8 C25 C24 8.6(5) . . . . ?
C32 N8 C31 C26 171.9(3) . . . . ?
C32 N8 C31 C30 -8.0(5) . . . . ?
C34 N6 C23 C1 155.9(2) . . . . ?
C34 N6 C24 C25 -89.0(3) . . . . ?
C35 N9 C36 C37 -178.6(3) . . . . ?
C35 N9 C36 C41 -0.9(3) . . . . ?
C35 N10 C41 C36 -2.4(3) . . . . ?
C35 N10 C41 C40 175.9(3) . . . . ?
C35 N10 C42 C43 -93.2(4) . . . . ?
C36 N9 C35 N10 -0.7(3) . . . . ?
C36 N9 C35 C34 178.0(2) . . . . ?
C36 C37 C38 C39 -2.2(5) . . . . ?
C37 C36 C41 N10 -180.0(3) . . . . ?
C37 C36 C41 C40 1.4(5) . . . . ?
C37 C38 C39 C40 3.6(5) . . . . ?
C38 C39 C40 C41 -2.2(5) . . . . ?
C39 C40 C41 N10 -178.3(3) . . . . ?
C39 C40 C41 C36 -0.2(5) . . . . ?
C41 N10 C35 N9 2.0(3) . . . . ?
C41 N10 C35 C34 -176.6(3) . . . . ?
C41 N10 C42 C43 88.3(4) . . . . ?
C41 C36 C37 C38 -0.2(4) . . . . ?
C42 N10 C35 N9 -176.7(3) . . . . ?
C42 N10 C35 C34 4.6(5) . . . . ?
C42 N10 C41 C36 176.3(3) . . . . ?
C42 N10 C41 C40 -5.4(5) . . . . ?
C44 C45 C46 C47 -177.4(3) . . . . ?
C44 C45 C50 C49 177.8(3) . . . . ?
C45 C46 C47 C48 -1.1(5) . . . . ?
C46 C45 C50 C49 -0.7(5) . . . . ?
C46 C47 C48 C49 0.6(5) . . . . ?
C47 C48 C49 C50 -0.2(5) . . . . ?
C48 C49 C50 C45 0.3(5) . . . . ?
C50 C45 C46 C47 1.1(5) . . . . ?
C51A N11 C53A O0AA -2.1(8) . . . . ?
C51B N11 C53B O0AA -178.8(14) . . . . ?
C52A N11 C53A O0AA 164.6(5) . . . . ?
C52B N11 C53B O0AA -13(2) . . . . ?

loop_
_smtbx_masks_void_nr
_smtbx_masks_void_average_x
_smtbx_masks_void_average_y
_smtbx_masks_void_average_z
_smtbx_masks_void_volume
_smtbx_masks_void_count_electrons
_smtbx_masks_void_content
1 0.097 0.000 0.000 319.0 82.2 ?
2 0.432 0.881 0.513 12.0 0.0 ?
3 0.568 0.119 0.487 12.0 0.0 ?
